data_4069432
loop_
_publ_author_name
'Kunz, Kerstin'
'Bolte, Michael'
'Lerner, Hans-Wolfram'
'Wagner, Matthias'

_publ_section_title
;
 Photochemistry of Cymantrenyl Scorpionates: Formation of a Novel Tritopic
 Cyclopentadienyl/Scorpionate Hybrid Ligand
;
_journal_issue 10
_journal_name_full Organometallics
_journal_page_first 3079
_journal_paper_doi 10.1021/om900190r
_journal_volume 28
_journal_year 2009
_chemical_formula_sum 'C22 H36 K2 O4'
_chemical_formula_weight 442.71
_chemical_name_systematic ?
_space_group_IT_number 13
_symmetry_cell_setting monoclinic
_symmetry_space_group_name_Hall '-P 2yac'
_symmetry_space_group_name_H-M 'P 1 2/n 1'
_atom_sites_solution_hydrogens geom
_atom_sites_solution_primary direct
_atom_sites_solution_secondary difmap
_audit_creation_method SHELXL-97
_cell_angle_alpha 90.00
_cell_angle_beta 94.37(2)
_cell_angle_gamma 90.00
_cell_formula_units_Z 2
_cell_length_a 10.521(3)
_cell_length_b 8.748(2)
_cell_length_c 13.959(5)
_cell_measurement_reflns_used 3802
_cell_measurement_temperature 173(2)
_cell_measurement_theta_max 23.2
_cell_measurement_theta_min 3.7
_cell_volume 1281.0(7)
_computing_cell_refinement 'X-Area (Stoe & Cie, 2001)'
_computing_data_collection 'X-Area (Stoe & Cie, 2001)'
_computing_data_reduction 'X-Area (Stoe & Cie, 2001)'
_computing_molecular_graphics 'XP in SHELXTL-Plus (Sheldrick, 1991)'
_computing_publication_material SHELXL97
_computing_structure_refinement 'SHELXL97 (Sheldrick, 1997) '
_computing_structure_solution 'SHELXS97 (Sheldrick, 1990) '
_diffrn_ambient_temperature 173(2)
_diffrn_measured_fraction_theta_full 0.996
_diffrn_measured_fraction_theta_max 0.996
_diffrn_measurement_device_type 'STOE IPDS II two-circle-diffractometer'
_diffrn_measurement_method \w
_diffrn_radiation_monochromator graphite
_diffrn_radiation_source 'fine-focus sealed tube'
_diffrn_radiation_type MoK\a
_diffrn_radiation_wavelength 0.71073
_diffrn_reflns_av_R_equivalents 0.2957
_diffrn_reflns_av_sigmaI/netI 0.1610
_diffrn_reflns_limit_h_max 12
_diffrn_reflns_limit_h_min -12
_diffrn_reflns_limit_k_max 10
_diffrn_reflns_limit_k_min -10
_diffrn_reflns_limit_l_max 16
_diffrn_reflns_limit_l_min -16
_diffrn_reflns_number 14273
_diffrn_reflns_theta_full 25.00
_diffrn_reflns_theta_max 25.02
_diffrn_reflns_theta_min 3.74
_diffrn_standards_decay_% 0
_diffrn_standards_interval_time 0
_diffrn_standards_number 0
_exptl_absorpt_coefficient_mu 0.391
_exptl_absorpt_correction_T_max 0.9845
_exptl_absorpt_correction_T_min 0.9473
_exptl_absorpt_correction_type multi-scan
_exptl_absorpt_process_details 'MULABS (Spek, 2003; Blessing, 1995)'
_exptl_crystal_colour colourless
_exptl_crystal_density_diffrn 1.148
_exptl_crystal_density_method 'not measured'
_exptl_crystal_description needle
_exptl_crystal_F_000 476
_exptl_crystal_size_max 0.14
_exptl_crystal_size_mid 0.06
_exptl_crystal_size_min 0.04
_refine_diff_density_max 1.985
_refine_diff_density_min -0.829
_refine_diff_density_rms 0.200
_refine_ls_extinction_method none
_refine_ls_goodness_of_fit_ref 1.389
_refine_ls_hydrogen_treatment mixed
_refine_ls_matrix_type full
_refine_ls_number_parameters 128
_refine_ls_number_reflns 2261
_refine_ls_number_restraints 0
_refine_ls_restrained_S_all 1.389
_refine_ls_R_factor_all 0.2531
_refine_ls_R_factor_gt 0.1845
_refine_ls_shift/su_max 0.000
_refine_ls_shift/su_mean 0.000
_refine_ls_structure_factor_coef Fsqd
_refine_ls_weighting_details 'calc w=1/[\s^2^(Fo^2^)+(0.2000P)^2^+0.0000P] where P=(Fo^2^+2Fc^2^)/3'
_refine_ls_weighting_scheme calc
_refine_ls_wR_factor_gt 0.4470
_refine_ls_wR_factor_ref 0.4795
_reflns_number_gt 1147
_reflns_number_total 2261
_reflns_threshold_expression I>2\s(I)
_cod_data_source_file om900190r_si_001.cif
_cod_data_source_block wa464
_cod_depositor_comments
;
The following automatic conversions were performed:

'_symmetry_cell_setting' value 'Monoclinic' changed to 'monoclinic'
according to /home/saulius/struct/CIF-dictionaries/cif_core.dic
dictionary named 'cif_core.dic' version 2.4.2 from 2011-04-26.

Automatic conversion script
Id: cif_fix_values 1715 2011-07-08 13:25:40Z adriana 
;
_cod_original_sg_symbol_H-M 'P 2/n'
_cod_database_code 4069432

loop_
_symmetry_equiv_pos_as_xyz
'x, y, z'
'-x+1/2, y, -z+1/2'
'-x, -y, -z'
'x-1/2, -y, z-1/2'

loop_
_atom_site_label
_atom_site_type_symbol
_atom_site_fract_x
_atom_site_fract_y
_atom_site_fract_z
_atom_site_U_iso_or_equiv
_atom_site_adp_type
_atom_site_occupancy
_atom_site_symmetry_multiplicity
_atom_site_calc_flag
_atom_site_refinement_flags
K1 K 0.7500 0.0533(4) 0.2500 0.0521(13) Uani 1 2 d S
K2 K 0.2500 0.2929(4) 0.2500 0.0470(12) Uani 1 2 d S
C1 C 0.723(2) -0.215(2) 0.4409(13) 0.097(7) Uani 1 1 d .
H1A H 0.7558 -0.1238 0.4750 0.146 Uiso 1 1 calc R
H1B H 0.7510 -0.3066 0.4769 0.146 Uiso 1 1 calc R
H1C H 0.6292 -0.2116 0.4350 0.146 Uiso 1 1 calc R
O1 O 0.7670(10) -0.2195(12) 0.3511(9) 0.073(3) Uani 1 1 d .
C2 C 0.7243(17) -0.3453(16) 0.2969(13) 0.081(6) Uani 1 1 d .
H2A H 0.6300 -0.3436 0.2885 0.097 Uiso 1 1 calc R
H2B H 0.7505 -0.4403 0.3316 0.097 Uiso 1 1 calc R
C11 C 0.5357(10) 0.2795(13) 0.2130(11) 0.047(3) Uani 1 1 d .
H11 H 0.5626 0.3650 0.1777 0.056 Uiso 1 1 calc R
C12 C 0.5391(9) 0.2687(13) 0.3129(11) 0.046(3) Uani 1 1 d .
H12 H 0.5680 0.3440 0.3585 0.055 Uiso 1 1 calc R
C13 C 0.4898(10) 0.1198(17) 0.3321(12) 0.060(4) Uani 1 1 d .
H13 H 0.4807 0.0787 0.3942 0.072 Uiso 1 1 calc R
C14 C 0.4576(13) 0.0452(16) 0.2460(10) 0.053(3) Uani 1 1 d .
H14 H 0.4226 -0.0546 0.2386 0.064 Uiso 1 1 calc R
C15 C 0.4858(11) 0.1429(16) 0.1734(10) 0.051(3) Uani 1 1 d .
H15 H 0.4734 0.1211 0.1066 0.062 Uiso 1 1 calc R
O21 O 0.2603(11) 0.5298(13) 0.1204(9) 0.084(4) Uani 1 1 d .
C22 C 0.3687(16) 0.609(2) 0.0853(16) 0.089(6) Uani 1 1 d .
H22A H 0.4094 0.5439 0.0382 0.107 Uiso 1 1 calc R
H22B H 0.4326 0.6312 0.1393 0.107 Uiso 1 1 calc R
C23 C 0.3225(19) 0.751(2) 0.0398(15) 0.085(5) Uani 1 1 d .
H23A H 0.3828 0.8360 0.0550 0.102 Uiso 1 1 calc R
H23B H 0.3098 0.7393 -0.0308 0.102 Uiso 1 1 calc R
C24 C 0.2023(16) 0.7776(18) 0.0813(11) 0.070(4) Uani 1 1 d .
H24A H 0.1409 0.8272 0.0338 0.084 Uiso 1 1 calc R
H24B H 0.2150 0.8448 0.1382 0.084 Uiso 1 1 calc R
C25 C 0.1540(16) 0.627(2) 0.1091(16) 0.087(6) Uani 1 1 d .
H25A H 0.1120 0.6349 0.1700 0.104 Uiso 1 1 calc R
H25B H 0.0914 0.5874 0.0586 0.104 Uiso 1 1 calc R

loop_
_atom_site_aniso_label
_atom_site_aniso_U_11
_atom_site_aniso_U_22
_atom_site_aniso_U_33
_atom_site_aniso_U_23
_atom_site_aniso_U_13
_atom_site_aniso_U_12
K1 0.037(2) 0.032(2) 0.089(3) 0.000 0.0135(18) 0.000
K2 0.038(2) 0.036(2) 0.068(3) 0.000 0.0111(17) 0.000
C1 0.145(18) 0.071(12) 0.071(12) 0.015(10) -0.021(12) -0.010(12)
O1 0.076(7) 0.046(6) 0.100(9) -0.004(6) 0.016(6) -0.010(5)
C2 0.081(11) 0.026(7) 0.139(18) 0.008(8) 0.029(10) -0.009(7)
C11 0.023(5) 0.027(6) 0.090(11) 0.012(6) 0.009(5) -0.002(4)
C12 0.019(5) 0.028(6) 0.090(10) -0.010(6) 0.008(5) -0.006(4)
C13 0.026(6) 0.052(8) 0.104(12) 0.007(8) 0.018(6) 0.006(5)
C14 0.061(8) 0.041(7) 0.059(9) -0.017(7) 0.014(6) 0.002(6)
C15 0.030(6) 0.059(8) 0.063(9) -0.003(7) -0.008(6) -0.007(6)
O21 0.077(7) 0.052(7) 0.125(10) 0.022(6) 0.029(7) 0.014(5)
C22 0.075(11) 0.054(9) 0.143(17) 0.027(11) 0.040(11) 0.006(8)
C23 0.105(14) 0.051(10) 0.103(14) 0.006(9) 0.035(11) -0.021(9)
C24 0.088(11) 0.058(9) 0.063(10) -0.008(8) -0.006(8) 0.020(8)
C25 0.066(10) 0.055(10) 0.143(18) 0.016(10) 0.028(10) 0.010(8)

loop_
_atom_type_symbol
_atom_type_description
_atom_type_scat_dispersion_real
_atom_type_scat_dispersion_imag
_atom_type_scat_source
C C 0.0033 0.0016 'International Tables Vol C Tables 4.2.6.8 and 6.1.1.4'
H H 0.0000 0.0000 'International Tables Vol C Tables 4.2.6.8 and 6.1.1.4'
K K 0.2009 0.2494 'International Tables Vol C Tables 4.2.6.8 and 6.1.1.4'
O O 0.0106 0.0060 'International Tables Vol C Tables 4.2.6.8 and 6.1.1.4'

loop_
_geom_angle_atom_site_label_1
_geom_angle_atom_site_label_2
_geom_angle_atom_site_label_3
_geom_angle
_geom_angle_site_symmetry_1
_geom_angle_site_symmetry_3
O1 K1 O1 61.1(5) 2_655 .
O1 K1 C15 115.3(4) 2_655 2_655
O1 K1 C15 91.2(4) . 2_655
O1 K1 C15 91.2(4) 2_655 .
O1 K1 C15 115.3(4) . .
C15 K1 C15 149.7(5) 2_655 .
O1 K1 C11 132.2(3) 2_655 2_655
O1 K1 C11 117.4(3) . 2_655
C15 K1 C11 26.9(3) 2_655 2_655
C15 K1 C11 123.3(4) . 2_655
O1 K1 C11 117.4(3) 2_655 .
O1 K1 C11 132.2(3) . .
C15 K1 C11 123.3(4) 2_655 .
C15 K1 C11 26.9(3) . .
C11 K1 C11 97.9(4) 2_655 .
O1 K1 C14 90.9(4) 2_655 2_655
O1 K1 C14 86.9(3) . 2_655
C15 K1 C14 26.1(4) 2_655 2_655
C15 K1 C14 155.5(4) . 2_655
C11 K1 C14 43.7(3) 2_655 2_655
C11 K1 C14 138.8(3) . 2_655
O1 K1 C14 86.9(3) 2_655 .
O1 K1 C14 90.9(4) . .
C15 K1 C14 155.5(4) 2_655 .
C15 K1 C14 26.1(4) . .
C11 K1 C14 138.8(3) 2_655 .
C11 K1 C14 43.7(3) . .
C14 K1 C14 177.4(5) 2_655 .
O1 K1 C12 113.6(3) 2_655 2_655
O1 K1 C12 130.5(3) . 2_655
C15 K1 C12 43.7(4) 2_655 2_655
C15 K1 C12 113.9(3) . 2_655
C11 K1 C12 26.4(3) 2_655 2_655
C11 K1 C12 95.4(3) . 2_655
C14 K1 C12 43.9(3) 2_655 2_655
C14 K1 C12 138.5(4) . 2_655
O1 K1 C12 130.6(3) 2_655 .
O1 K1 C12 113.6(3) . .
C15 K1 C12 113.9(3) 2_655 .
C15 K1 C12 43.7(4) . .
C11 K1 C12 95.4(3) 2_655 .
C11 K1 C12 26.4(3) . .
C14 K1 C12 138.5(4) 2_655 .
C14 K1 C12 43.9(3) . .
C12 K1 C12 104.8(4) 2_655 .
O1 K1 C13 89.9(4) 2_655 2_655
O1 K1 C13 109.0(4) . 2_655
C15 K1 C13 42.6(4) 2_655 2_655
C15 K1 C13 129.6(4) . 2_655
C11 K1 C13 43.2(4) 2_655 2_655
C11 K1 C13 118.9(4) . 2_655
C14 K1 C13 25.9(4) 2_655 2_655
C14 K1 C13 155.2(4) . 2_655
C12 K1 C13 26.8(3) 2_655 2_655
C12 K1 C13 131.6(4) . 2_655
O1 K1 C13 109.0(4) 2_655 .
O1 K1 C13 89.9(4) . .
C15 K1 C13 129.6(4) 2_655 .
C15 K1 C13 42.6(4) . .
C11 K1 C13 118.9(4) 2_655 .
C11 K1 C13 43.2(4) . .
C14 K1 C13 155.2(4) 2_655 .
C14 K1 C13 25.9(4) . .
C12 K1 C13 131.6(4) 2_655 .
C12 K1 C13 26.8(3) . .
C13 K1 C13 158.4(6) 2_655 .
O21 K2 O21 82.6(5) . 2
O21 K2 C15 128.5(3) . 2
O21 K2 C15 91.1(4) 2 2
O21 K2 C15 91.1(4) . .
O21 K2 C15 128.5(3) 2 .
C15 K2 C15 129.4(5) 2 .
O21 K2 C14 127.1(4) . 2
O21 K2 C14 117.0(4) 2 2
C15 K2 C14 25.8(4) 2 2
C15 K2 C14 107.4(4) . 2
O21 K2 C14 117.0(4) . .
O21 K2 C14 127.1(4) 2 .
C15 K2 C14 107.4(4) 2 .
C15 K2 C14 25.8(4) . .
C14 K2 C14 90.6(5) 2 .
O21 K2 C13 101.4(4) . 2
O21 K2 C13 122.7(4) 2 2
C15 K2 C13 42.3(4) 2 2
C15 K2 C13 108.7(4) . 2
C14 K2 C13 26.0(4) 2 2
C14 K2 C13 102.0(4) . 2
O21 K2 C13 122.7(4) . .
O21 K2 C13 101.4(4) 2 .
C15 K2 C13 108.7(4) 2 .
C15 K2 C13 42.3(4) . .
C14 K2 C13 102.0(4) 2 .
C14 K2 C13 26.0(4) . .
C13 K2 C13 121.2(6) 2 .
O21 K2 C11 80.3(3) . .
O21 K2 C11 103.0(3) 2 .
C15 K2 C11 149.8(3) 2 .
C15 K2 C11 26.3(3) . .
C14 K2 C11 132.6(4) 2 .
C14 K2 C11 43.1(3) . .
C13 K2 C11 134.2(4) 2 .
C13 K2 C11 42.8(4) . .
O21 K2 C11 103.0(3) . 2
O21 K2 C11 80.3(3) 2 2
C15 K2 C11 26.3(3) 2 2
C15 K2 C11 149.8(3) . 2
C14 K2 C11 43.1(3) 2 2
C14 K2 C11 132.6(4) . 2
C13 K2 C11 42.8(4) 2 2
C13 K2 C11 134.2(4) . 2
C11 K2 C11 175.7(4) . 2
O21 K2 C12 87.3(3) . 2
O21 K2 C12 98.6(3) 2 2
C15 K2 C12 43.1(3) 2 2
C15 K2 C12 132.2(3) . 2
C14 K2 C12 43.7(3) 2 2
C14 K2 C12 128.8(4) . 2
C13 K2 C12 26.8(3) 2 2
C13 K2 C12 145.7(4) . 2
C11 K2 C12 153.3(3) . 2
C11 K2 C12 26.0(3) 2 2
O21 K2 C12 98.6(3) . .
O21 K2 C12 87.3(3) 2 .
C15 K2 C12 132.2(3) 2 .
C15 K2 C12 43.1(3) . .
C14 K2 C12 128.8(4) 2 .
C14 K2 C12 43.7(3) . .
C13 K2 C12 145.7(4) 2 .
C13 K2 C12 26.8(3) . .
C11 K2 C12 26.0(3) . .
C11 K2 C12 153.3(3) 2 .
C12 K2 C12 172.2(4) 2 .
O1 C1 H1A 109.5 . .
O1 C1 H1B 109.5 . .
H1A C1 H1B 109.5 . .
O1 C1 H1C 109.5 . .
H1A C1 H1C 109.5 . .
H1B C1 H1C 109.5 . .
C1 O1 C2 113.7(13) . .
C1 O1 K1 115.3(10) . .
C2 O1 K1 113.5(10) . .
O1 C2 C2 111.3(12) . 2_655
O1 C2 H2A 109.4 . .
C2 C2 H2A 109.4 2_655 .
O1 C2 H2B 109.4 . .
C2 C2 H2B 109.4 2_655 .
H2A C2 H2B 108.0 . .
C12 C11 C15 108.4(11) . .
C12 C11 K1 79.7(6) . .
C15 C11 K1 76.1(7) . .
C12 C11 K2 77.7(6) . .
C15 C11 K2 76.0(7) . .
K1 C11 K2 136.1(4) . .
C12 C11 H11 125.8 . .
C15 C11 H11 125.8 . .
K1 C11 H11 110.9 . .
K2 C11 H11 112.9 . .
C11 C12 C13 105.4(11) . .
C11 C12 K1 73.9(6) . .
C13 C12 K1 77.1(7) . .
C11 C12 K2 76.3(6) . .
C13 C12 K2 75.8(6) . .
K1 C12 K2 132.1(4) . .
C11 C12 H12 127.3 . .
C13 C12 H12 127.3 . .
K1 C12 H12 114.4 . .
K2 C12 H12 113.5 . .
C14 C13 C12 109.5(14) . .
C14 C13 K2 76.7(8) . .
C12 C13 K2 77.4(7) . .
C14 C13 K1 75.9(8) . .
C12 C13 K1 76.1(7) . .
K2 C13 K1 132.4(6) . .
C14 C13 H13 125.3 . .
C12 C13 H13 125.3 . .
K2 C13 H13 112.8 . .
K1 C13 H13 114.8 . .
C15 C14 C13 107.1(13) . .
C15 C14 K1 74.2(7) . .
C13 C14 K1 78.2(8) . .
C15 C14 K2 76.7(8) . .
C13 C14 K2 77.3(7) . .
K1 C14 K2 133.9(5) . .
C15 C14 H14 126.4 . .
C13 C14 H14 126.4 . .
K1 C14 H14 113.7 . .
K2 C14 H14 112.3 . .
C14 C15 C11 109.5(12) . .
C14 C15 K1 79.7(8) . .
C11 C15 K1 76.9(6) . .
C14 C15 K2 77.5(8) . .
C11 C15 K2 77.7(7) . .
K1 C15 K2 137.5(5) . .
C14 C15 H15 125.2 . .
C11 C15 H15 125.2 . .
K1 C15 H15 110.5 . .
K2 C15 H15 111.9 . .
C25 O21 C22 108.3(12) . .
C25 O21 K2 117.3(10) . .
C22 O21 K2 130.5(9) . .
O21 C22 C23 107.9(14) . .
O21 C22 H22A 110.1 . .
C23 C22 H22A 110.1 . .
O21 C22 H22B 110.1 . .
C23 C22 H22B 110.1 . .
H22A C22 H22B 108.4 . .
C24 C23 C22 103.5(14) . .
C24 C23 H23A 111.1 . .
C22 C23 H23A 111.1 . .
C24 C23 H23B 111.1 . .
C22 C23 H23B 111.1 . .
H23A C23 H23B 109.0 . .
C23 C24 C25 106.9(14) . .
C23 C24 H24A 110.3 . .
C25 C24 H24A 110.3 . .
C23 C24 H24B 110.3 . .
C25 C24 H24B 110.3 . .
H24A C24 H24B 108.6 . .
O21 C25 C24 106.5(13) . .
O21 C25 H25A 110.4 . .
C24 C25 H25A 110.4 . .
O21 C25 H25B 110.4 . .
C24 C25 H25B 110.4 . .
H25A C25 H25B 108.6 . .

loop_
_geom_bond_atom_site_label_1
_geom_bond_atom_site_label_2
_geom_bond_distance
_geom_bond_site_symmetry_2
K1 O1 2.771(12) 2_655
K1 O1 2.771(12) .
K1 C15 3.006(11) 2_655
K1 C15 3.006(11) .
K1 C11 3.016(11) 2_655
K1 C11 3.016(11) .
K1 C14 3.074(14) 2_655
K1 C14 3.074(14) .
K1 C12 3.089(11) 2_655
K1 C12 3.089(11) .
K1 C13 3.102(12) 2_655
K1 C13 3.102(12) .
K2 O21 2.758(11) .
K2 O21 2.759(11) 2
K2 C15 3.070(14) 2
K2 C15 3.070(14) .
K2 C14 3.080(13) 2
K2 C14 3.080(13) .
K2 C13 3.088(13) 2
K2 C13 3.088(13) .
K2 C11 3.090(11) .
K2 C11 3.090(11) 2
K2 C12 3.108(10) 2
K2 C12 3.108(10) .
C1 O1 1.37(2) .
C1 H1A 0.9800 .
C1 H1B 0.9800 .
C1 H1C 0.9800 .
O1 C2 1.390(19) .
C2 C2 1.45(3) 2_655
C2 H2A 0.9900 .
C2 H2B 0.9900 .
C11 C12 1.396(18) .
C11 C15 1.402(18) .
C11 H11 0.9500 .
C12 C13 1.435(18) .
C12 H12 0.9500 .
C13 C14 1.39(2) .
C13 H13 0.9500 .
C14 C15 1.376(19) .
C14 H14 0.9500 .
C15 H15 0.9500 .
O21 C25 1.404(18) .
O21 C22 1.450(19) .
C22 C23 1.46(2) .
C22 H22A 0.9900 .
C22 H22B 0.9900 .
C23 C24 1.45(2) .
C23 H23A 0.9900 .
C23 H23B 0.9900 .
C24 C25 1.47(2) .
C24 H24A 0.9900 .
C24 H24B 0.9900 .
C25 H25A 0.9900 .
C25 H25B 0.9900 .

loop_
_geom_torsion_atom_site_label_1
_geom_torsion_atom_site_label_2
_geom_torsion_atom_site_label_3
_geom_torsion_atom_site_label_4
_geom_torsion
_geom_torsion_site_symmetry_1
_geom_torsion_site_symmetry_4
O1 K1 O1 C1 -149.7(13) 2_655 .
C15 K1 O1 C1 91.8(12) 2_655 .
C15 K1 O1 C1 -73.2(12) . .
C11 K1 O1 C1 85.0(12) 2_655 .
C11 K1 O1 C1 -47.7(13) . .
C14 K1 O1 C1 117.6(12) 2_655 .
C14 K1 O1 C1 -63.8(12) . .
C12 K1 O1 C1 112.8(12) 2_655 .
C12 K1 O1 C1 -25.0(12) . .
C13 K1 O1 C1 131.4(12) 2_655 .
C13 K1 O1 C1 -37.8(12) . .
O1 K1 O1 C2 -16.1(8) 2_655 .
C15 K1 O1 C2 -134.6(10) 2_655 .
C15 K1 O1 C2 60.4(11) . .
C11 K1 O1 C2 -141.3(10) 2_655 .
C11 K1 O1 C2 86.0(11) . .
C14 K1 O1 C2 -108.8(10) 2_655 .
C14 K1 O1 C2 69.9(10) . .
C12 K1 O1 C2 -113.5(10) 2_655 .
C12 K1 O1 C2 108.6(10) . .
C13 K1 O1 C2 -95.0(10) 2_655 .
C13 K1 O1 C2 95.8(10) . .
C1 O1 C2 C2 -179.2(17) . 2_655
K1 O1 C2 C2 46(2) . 2_655
O1 K1 C11 C12 127.2(6) 2_655 .
O1 K1 C11 C12 52.6(8) . .
C15 K1 C11 C12 -76.4(7) 2_655 .
C15 K1 C11 C12 112.1(11) . .
C11 K1 C11 C12 -86.2(6) 2_655 .
C14 K1 C11 C12 -104.7(8) 2_655 .
C14 K1 C11 C12 76.2(7) . .
C12 K1 C11 C12 -112.7(7) 2_655 .
C13 K1 C11 C12 -126.4(6) 2_655 .
C13 K1 C11 C12 38.1(7) . .
O1 K1 C11 C15 15.1(10) 2_655 .
O1 K1 C11 C15 -59.5(10) . .
C15 K1 C11 C15 171.5(5) 2_655 .
C11 K1 C11 C15 161.7(10) 2_655 .
C14 K1 C11 C15 143.2(8) 2_655 .
C14 K1 C11 C15 -35.9(7) . .
C12 K1 C11 C15 135.2(9) 2_655 .
C12 K1 C11 C15 -112.1(11) . .
C13 K1 C11 C15 121.5(9) 2_655 .
C13 K1 C11 C15 -74.0(9) . .
O1 K1 C11 K2 67.2(8) 2_655 .
O1 K1 C11 K2 -7.4(10) . .
C15 K1 C11 K2 -136.4(6) 2_655 .
C15 K1 C11 K2 52.1(8) . .
C11 K1 C11 K2 -146.2(9) 2_655 .
C14 K1 C11 K2 -164.7(5) 2_655 .
C14 K1 C11 K2 16.2(5) . .
C12 K1 C11 K2 -172.7(8) 2_655 .
C12 K1 C11 K2 -60.0(8) . .
C13 K1 C11 K2 173.6(6) 2_655 .
C13 K1 C11 K2 -21.9(6) . .
O21 K2 C11 C12 134.2(7) . .
O21 K2 C11 C12 54.2(7) 2 .
C15 K2 C11 C12 -61.7(10) 2 .
C15 K2 C11 C12 -112.8(11) . .
C14 K2 C11 C12 -93.4(8) 2 .
C14 K2 C11 C12 -77.1(7) . .
C13 K2 C11 C12 -129.4(8) 2 .
C13 K2 C11 C12 -38.5(7) . .
C11 K2 C11 C12 -85.5(6) 2 .
C12 K2 C11 C12 -162.4(10) 2 .
O21 K2 C11 C15 -113.0(9) . .
O21 K2 C11 C15 167.0(8) 2 .
C15 K2 C11 C15 51.1(15) 2 .
C14 K2 C11 C15 19.4(11) 2 .
C14 K2 C11 C15 35.8(7) . .
C13 K2 C11 C15 -16.5(11) 2 .
C13 K2 C11 C15 74.3(9) . .
C11 K2 C11 C15 27.3(8) 2 .
C12 K2 C11 C15 -49.6(12) 2 .
C12 K2 C11 C15 112.8(11) . .
O21 K2 C11 K1 -165.1(8) . .
O21 K2 C11 K1 114.9(7) 2 .
C15 K2 C11 K1 -1.0(13) 2 .
C15 K2 C11 K1 -52.1(8) . .
C14 K2 C11 K1 -32.7(10) 2 .
C14 K2 C11 K1 -16.4(5) . .
C13 K2 C11 K1 -68.7(10) 2 .
C13 K2 C11 K1 22.2(6) . .
C11 K2 C11 K1 -24.8(7) 2 .
C12 K2 C11 K1 -101.7(9) 2 .
C12 K2 C11 K1 60.7(8) . .
C15 C11 C12 C13 0.2(12) . .
K1 C11 C12 C13 -71.3(7) . .
K2 C11 C12 C13 70.8(7) . .
C15 C11 C12 K1 71.5(8) . .
K2 C11 C12 K1 142.1(3) . .
C15 C11 C12 K2 -70.5(8) . .
K1 C11 C12 K2 -142.1(3) . .
O1 K1 C12 C11 -68.7(8) 2_655 .
O1 K1 C12 C11 -140.0(6) . .
C15 K1 C12 C11 117.3(7) 2_655 .
C15 K1 C12 C11 -37.4(7) . .
C11 K1 C12 C11 96.9(7) 2_655 .
C14 K1 C12 C11 106.2(7) 2_655 .
C14 K1 C12 C11 -75.5(7) . .
C12 K1 C12 C11 71.8(6) 2_655 .
C13 K1 C12 C11 70.4(8) 2_655 .
C13 K1 C12 C11 -110.5(11) . .
O1 K1 C12 C13 41.8(11) 2_655 .
O1 K1 C12 C13 -29.5(9) . .
C15 K1 C12 C13 -132.1(9) 2_655 .
C15 K1 C12 C13 73.1(9) . .
C11 K1 C12 C13 -152.6(9) 2_655 .
C11 K1 C12 C13 110.5(11) . .
C14 K1 C12 C13 -143.3(8) 2_655 .
C14 K1 C12 C13 35.0(8) . .
C12 K1 C12 C13 -177.7(10) 2_655 .
C13 K1 C12 C13 -179.1(4) 2_655 .
O1 K1 C12 K2 -15.1(9) 2_655 .
O1 K1 C12 K2 -86.5(7) . .
C15 K1 C12 K2 170.9(6) 2_655 .
C15 K1 C12 K2 16.2(5) . .
C11 K1 C12 K2 150.5(7) 2_655 .
C11 K1 C12 K2 53.6(7) . .
C14 K1 C12 K2 159.8(4) 2_655 .
C14 K1 C12 K2 -21.9(5) . .
C12 K1 C12 K2 125.4(7) 2_655 .
C13 K1 C12 K2 124.0(6) 2_655 .
C13 K1 C12 K2 -56.9(8) . .
O21 K2 C12 C11 -45.6(7) . .
O21 K2 C12 C11 -127.7(7) 2 .
C15 K2 C12 C11 143.2(7) 2 .
C15 K2 C12 C11 36.7(7) . .
C14 K2 C12 C11 109.3(8) 2 .
C14 K2 C12 C11 74.7(8) . .
C13 K2 C12 C11 79.5(10) 2 .
C13 K2 C12 C11 110.2(11) . .
C11 K2 C12 C11 170.3(10) 2 .
C12 K2 C12 C11 93.1(6) 2 .
O21 K2 C12 C13 -155.8(9) . .
O21 K2 C12 C13 122.1(9) 2 .
C15 K2 C12 C13 33.1(11) 2 .
C15 K2 C12 C13 -73.4(9) . .
C14 K2 C12 C13 -0.9(11) 2 .
C14 K2 C12 C13 -35.5(8) . .
C13 K2 C12 C13 -30.7(15) 2 .
C11 K2 C12 C13 -110.2(11) . .
C11 K2 C12 C13 60.2(12) 2 .
C12 K2 C12 C13 -17.1(8) 2 .
O21 K2 C12 K1 -98.4(6) . .
O21 K2 C12 K1 179.6(6) 2 .
C15 K2 C12 K1 90.5(8) 2 .
C15 K2 C12 K1 -16.0(5) . .
C14 K2 C12 K1 56.6(9) 2 .
C14 K2 C12 K1 22.0(5) . .
C13 K2 C12 K1 26.8(11) 2 .
C13 K2 C12 K1 57.4(8) . .
C11 K2 C12 K1 -52.7(7) . .
C11 K2 C12 K1 117.6(8) 2 .
C12 K2 C12 K1 40.3(6) 2 .
C11 C12 C13 C14 -0.3(13) . .
K1 C12 C13 C14 -69.3(9) . .
K2 C12 C13 C14 70.8(9) . .
C11 C12 C13 K2 -71.1(7) . .
K1 C12 C13 K2 -140.1(4) . .
C11 C12 C13 K1 69.0(7) . .
K2 C12 C13 K1 140.1(4) . .
O21 K2 C13 C14 -85.0(9) . .
O21 K2 C13 C14 -173.4(8) 2 .
C15 K2 C13 C14 91.5(9) 2 .
C15 K2 C13 C14 -37.1(8) . .
C14 K2 C13 C14 65.5(10) 2 .
C13 K2 C13 C14 46.5(8) 2 .
C11 K2 C13 C14 -76.5(9) . .
C11 K2 C13 C14 99.1(9) 2 .
C12 K2 C13 C14 62.1(11) 2 .
C12 K2 C13 C14 -113.8(13) . .
O21 K2 C13 C12 28.8(10) . .
O21 K2 C13 C12 -59.6(9) 2 .
C15 K2 C13 C12 -154.7(8) 2 .
C15 K2 C13 C12 76.7(9) . .
C14 K2 C13 C12 179.3(9) 2 .
C14 K2 C13 C12 113.8(13) . .
C13 K2 C13 C12 160.3(10) 2 .
C11 K2 C13 C12 37.3(7) . .
C11 K2 C13 C12 -147.1(7) 2 .
C12 K2 C13 C12 175.9(3) 2 .
O21 K2 C13 K1 -28.7(9) . .
O21 K2 C13 K1 -117.1(7) 2 .
C15 K2 C13 K1 147.8(6) 2 .
C15 K2 C13 K1 19.2(5) . .
C14 K2 C13 K1 121.8(7) 2 .
C14 K2 C13 K1 56.3(9) . .
C13 K2 C13 K1 102.8(7) 2 .
C11 K2 C13 K1 -20.2(5) . .
C11 K2 C13 K1 155.4(5) 2 .
C12 K2 C13 K1 118.4(7) 2 .
C12 K2 C13 K1 -57.5(8) . .
O1 K1 C13 C14 -33.0(10) 2_655 .
O1 K1 C13 C14 -92.2(9) . .
C15 K1 C13 C14 176.3(8) 2_655 .
C15 K1 C13 C14 37.1(8) . .
C11 K1 C13 C14 146.2(9) 2_655 .
C11 K1 C13 C14 77.1(9) . .
C14 K1 C13 C14 -174.5(11) 2_655 .
C12 K1 C13 C14 117.6(9) 2_655 .
C12 K1 C13 C14 114.6(13) . .
C13 K1 C13 C14 116.5(9) 2_655 .
O1 K1 C13 C12 -147.6(8) 2_655 .
O1 K1 C13 C12 153.2(9) . .
C15 K1 C13 C12 61.7(10) 2_655 .
C15 K1 C13 C12 -77.5(9) . .
C11 K1 C13 C12 31.6(10) 2_655 .
C11 K1 C13 C12 -37.5(7) . .
C14 K1 C13 C12 70.9(13) 2_655 .
C14 K1 C13 C12 -114.6(13) . .
C12 K1 C13 C12 3.0(13) 2_655 .
C13 K1 C13 C12 1.9(8) 2_655 .
O1 K1 C13 K2 -89.6(7) 2_655 .
O1 K1 C13 K2 -148.8(7) . .
C15 K1 C13 K2 119.7(7) 2_655 .
C15 K1 C13 K2 -19.5(5) . .
C11 K1 C13 K2 89.6(8) 2_655 .
C11 K1 C13 K2 20.5(5) . .
C14 K1 C13 K2 128.9(8) 2_655 .
C14 K1 C13 K2 -56.6(9) . .
C12 K1 C13 K2 61.0(9) 2_655 .
C12 K1 C13 K2 58.0(8) . .
C13 K1 C13 K2 59.9(6) 2_655 .
C12 C13 C14 C15 0.3(14) . .
K2 C13 C14 C15 71.5(9) . .
K1 C13 C14 C15 -69.2(9) . .
C12 C13 C14 K1 69.4(8) . .
K2 C13 C14 K1 140.7(4) . .
C12 C13 C14 K2 -71.3(8) . .
K1 C13 C14 K2 -140.7(4) . .
O1 K1 C14 C15 -99.2(8) 2_655 .
O1 K1 C14 C15 -160.2(8) . .
C15 K1 C14 C15 104.9(14) 2_655 .
C11 K1 C14 C15 64.1(10) 2_655 .
C11 K1 C14 C15 37.1(8) . .
C14 K1 C14 C15 -129.8(8) 2_655 .
C12 K1 C14 C15 23.7(11) 2_655 .
C12 K1 C14 C15 75.6(9) . .
C13 K1 C14 C15 -16.3(14) 2_655 .
C13 K1 C14 C15 111.8(13) . .
O1 K1 C14 C13 149.0(9) 2_655 .
O1 K1 C14 C13 88.0(9) . .
C15 K1 C14 C13 -6.9(15) 2_655 .
C15 K1 C14 C13 -111.8(13) . .
C11 K1 C14 C13 -47.7(12) 2_655 .
C11 K1 C14 C13 -74.8(9) . .
C14 K1 C14 C13 118.4(9) 2_655 .
C12 K1 C14 C13 -88.1(10) 2_655 .
C12 K1 C14 C13 -36.2(8) . .
C13 K1 C14 C13 -128.1(14) 2_655 .
O1 K1 C14 K2 -151.9(7) 2_655 .
O1 K1 C14 K2 147.1(7) . .
C15 K1 C14 K2 52.2(13) 2_655 .
C15 K1 C14 K2 -52.7(8) . .
C11 K1 C14 K2 11.4(11) 2_655 .
C11 K1 C14 K2 -15.6(5) . .
C14 K1 C14 K2 177.5(6) 2_655 .
C12 K1 C14 K2 -29.0(10) 2_655 .
C12 K1 C14 K2 22.9(5) . .
C13 K1 C14 K2 -69.0(11) 2_655 .
C13 K1 C14 K2 59.1(8) . .
O21 K2 C14 C15 -1.4(9) . .
O21 K2 C14 C15 -103.2(8) 2 .
C15 K2 C14 C15 151.6(6) 2 .
C14 K2 C14 C15 131.6(9) 2 .
C13 K2 C14 C15 108.1(8) 2 .
C13 K2 C14 C15 -111.3(12) . .
C11 K2 C14 C15 -36.4(7) . .
C11 K2 C14 C15 142.7(7) 2 .
C12 K2 C14 C15 108.5(8) 2 .
C12 K2 C14 C15 -74.7(9) . .
O21 K2 C14 C13 109.9(9) . .
O21 K2 C14 C13 8.1(10) 2 .
C15 K2 C14 C13 -97.1(9) 2 .
C15 K2 C14 C13 111.3(12) . .
C14 K2 C14 C13 -117.1(9) 2 .
C13 K2 C14 C13 -140.6(8) 2 .
C11 K2 C14 C13 74.8(9) . .
C11 K2 C14 C13 -106.0(9) 2 .
C12 K2 C14 C13 -140.2(8) 2 .
C12 K2 C14 C13 36.6(8) . .
O21 K2 C14 K1 50.4(8) . .
O21 K2 C14 K1 -51.3(8) 2 .
C15 K2 C14 K1 -156.6(6) 2 .
C15 K2 C14 K1 51.9(8) . .
C14 K2 C14 K1 -176.5(9) 2 .
C13 K2 C14 K1 160.0(7) 2 .
C13 K2 C14 K1 -59.4(8) . .
C11 K2 C14 K1 15.4(5) . .
C11 K2 C14 K1 -165.4(5) 2 .
C12 K2 C14 K1 160.4(5) 2 .
C12 K2 C14 K1 -22.8(5) . .
C13 C14 C15 C11 -0.1(15) . .
K1 C14 C15 C11 -72.0(8) . .
K2 C14 C15 C11 71.9(9) . .
C13 C14 C15 K1 71.9(9) . .
K2 C14 C15 K1 143.9(4) . .
C13 C14 C15 K2 -72.0(9) . .
K1 C14 C15 K2 -143.9(4) . .
C12 C11 C15 C14 -0.1(14) . .
K1 C11 C15 C14 73.9(9) . .
K2 C11 C15 C14 -71.8(9) . .
C12 C11 C15 K1 -74.0(8) . .
K2 C11 C15 K1 -145.7(4) . .
C12 C11 C15 K2 71.7(8) . .
K1 C11 C15 K2 145.7(4) . .
O1 K1 C15 C14 80.3(8) 2_655 .
O1 K1 C15 C14 22.0(9) . .
C15 K1 C15 C14 -127.2(8) 2_655 .
C11 K1 C15 C14 -134.9(8) 2_655 .
C11 K1 C15 C14 -113.0(12) . .
C14 K1 C15 C14 175.1(10) 2_655 .
C12 K1 C15 C14 -163.1(8) 2_655 .
C12 K1 C15 C14 -76.4(8) . .
C13 K1 C15 C14 171.2(7) 2_655 .
C13 K1 C15 C14 -36.9(8) . .
O1 K1 C15 C11 -166.6(9) 2_655 .
O1 K1 C15 C11 135.0(8) . .
C15 K1 C15 C11 -14.2(8) 2_655 .
C11 K1 C15 C11 -21.8(12) 2_655 .
C14 K1 C15 C11 -71.8(13) 2_655 .
C14 K1 C15 C11 113.0(12) . .
C12 K1 C15 C11 -50.0(10) 2_655 .
C12 K1 C15 C11 36.6(7) . .
C13 K1 C15 C11 -75.8(10) 2_655 .
C13 K1 C15 C11 76.2(9) . .
O1 K1 C15 K2 138.7(7) 2_655 .
O1 K1 C15 K2 80.3(8) . .
C15 K1 C15 K2 -68.9(7) 2_655 .
C11 K1 C15 K2 -76.5(8) 2_655 .
C11 K1 C15 K2 -54.7(8) . .
C14 K1 C15 K2 -126.5(9) 2_655 .
C14 K1 C15 K2 58.4(8) . .
C12 K1 C15 K2 -104.7(7) 2_655 .
C12 K1 C15 K2 -18.1(5) . .
C13 K1 C15 K2 -130.4(7) 2_655 .
C13 K1 C15 K2 21.5(6) . .
O21 K2 C15 C14 178.7(8) . .
O21 K2 C15 C14 97.3(8) 2 .
C15 K2 C15 C14 -36.0(7) 2 .
C14 K2 C15 C14 -51.6(10) 2 .
C13 K2 C15 C14 -78.9(9) 2 .
C13 K2 C15 C14 37.3(8) . .
C11 K2 C15 C14 113.5(12) . .
C11 K2 C15 C14 -62.5(11) 2 .
C12 K2 C15 C14 -93.9(9) 2 .
C12 K2 C15 C14 77.2(8) . .
O21 K2 C15 C11 65.2(8) . .
O21 K2 C15 C11 -16.3(10) 2 .
C15 K2 C15 C11 -149.5(9) 2 .
C14 K2 C15 C11 -165.1(8) 2 .
C14 K2 C15 C11 -113.5(12) . .
C13 K2 C15 C11 167.6(8) 2 .
C13 K2 C15 C11 -76.2(9) . .
C11 K2 C15 C11 -176.0(4) 2 .
C12 K2 C15 C11 152.5(7) 2 .
C12 K2 C15 C11 -36.3(7) . .
O21 K2 C15 K1 119.6(7) . .
O21 K2 C15 K1 38.2(9) 2 .
C15 K2 C15 K1 -95.1(7) 2 .
C14 K2 C15 K1 -110.7(7) 2 .
C14 K2 C15 K1 -59.1(9) . .
C13 K2 C15 K1 -138.0(7) 2 .
C13 K2 C15 K1 -21.8(6) . .
C11 K2 C15 K1 54.4(8) . .
C11 K2 C15 K1 -121.6(7) 2 .
C12 K2 C15 K1 -153.0(6) 2 .
C12 K2 C15 K1 18.2(5) . .
O21 K2 O21 C25 -63.5(12) 2 .
C15 K2 O21 C25 22.0(14) 2 .
C15 K2 O21 C25 167.7(13) . .
C14 K2 O21 C25 54.8(14) 2 .
C14 K2 O21 C25 168.4(12) . .
C13 K2 O21 C25 58.4(13) 2 .
C13 K2 O21 C25 -162.3(12) . .
C11 K2 O21 C25 -168.2(13) . .
C11 K2 O21 C25 14.7(13) 2 .
C12 K2 O21 C25 35.5(13) 2 .
C12 K2 O21 C25 -149.6(13) . .
O21 K2 O21 C22 91.4(15) 2 .
C15 K2 O21 C22 177.0(14) 2 .
C15 K2 O21 C22 -37.3(15) . .
C14 K2 O21 C22 -150.2(14) 2 .
C14 K2 O21 C22 -36.7(16) . .
C13 K2 O21 C22 -146.6(15) 2 .
C13 K2 O21 C22 -7.3(16) . .
C11 K2 O21 C22 -13.2(15) . .
C11 K2 O21 C22 169.6(14) 2 .
C12 K2 O21 C22 -169.5(15) 2 .
C12 K2 O21 C22 5.3(15) . .
C25 O21 C22 C23 -7(2) . .
K2 O21 C22 C23 -164.1(12) . .
O21 C22 C23 C24 21(2) . .
C22 C23 C24 C25 -27(2) . .
C22 O21 C25 C24 -9(2) . .
K2 O21 C25 C24 151.0(11) . .
C23 C24 C25 O21 23(2) . .
